data_2108120
loop_
_publ_author_name
'Brozdowska, Agnieszka'
'Chojnacki, Jaros\/law'

_publ_section_title
;
 Chiral and achiral crystals, charge-assisted hydrogen-bond patterns and
 self-organization of selected solid diaminium thiosulfates
;
_journal_coeditor_code EB5057
_journal_issue 3
_journal_name_full 'Acta Crystallographica Section B'
_journal_page_first 507
_journal_page_last 518
_journal_paper_doi 10.1107/S2052520617004802
_journal_volume 73
_journal_year 2017
_chemical_formula_moiety 'C4  H14  N2 2+,  O3  S2 2-'
_chemical_formula_sum 'C4 H14 N2 O3 S2'
_chemical_formula_weight 202.29
_chemical_name_systematic
;
 ?
;
_space_group_IT_number 2
_symmetry_cell_setting triclinic
_symmetry_space_group_name_Hall '-P 1'
_symmetry_space_group_name_H-M 'P -1'
_atom_sites_solution_hydrogens mixed
_atom_sites_solution_primary direct
_atom_sites_solution_secondary difmap
_audit_creation_method 'WinGX routine CIF_UPDATE'
_cell_angle_alpha 73.623(7)
_cell_angle_beta 82.681(7)
_cell_angle_gamma 84.207(7)
_cell_formula_units_Z 2
_cell_length_a 6.0538(5)
_cell_length_b 8.5273(6)
_cell_length_c 9.3869(8)
_cell_measurement_reflns_used 1508
_cell_measurement_temperature 120(2)
_cell_measurement_theta_max 28.4398
_cell_measurement_theta_min 2.4903
_cell_volume 460.05(7)
_computing_cell_refinement 'CrysAlisPro (Agilent Technologies, 2011)'
_computing_data_collection 'CrysAlisPro (Agilent Technologies, 2011)'
_computing_data_reduction 'CrysAlisPro (Agilent Technologies, 2011)'
_computing_molecular_graphics 'Ortep for Windows (Farrugia, 2012)'
_computing_publication_material 'WinGX publication routines (Farrugia, 2012)'
_computing_structure_refinement 'SHELXL-2014 (Sheldrick, 2014)'
_computing_structure_solution 'SHELXS-2013 (Sheldrick, 2013)'
_diffrn_ambient_temperature 120(2)
_diffrn_measured_fraction_theta_full 0.984
_diffrn_measured_fraction_theta_max 0.981
_diffrn_measurement_device_type 'KUMA KM4CCD, Sapphire2, large Be window'
_diffrn_measurement_method '\w scans'
_diffrn_radiation_type MoK\a
_diffrn_radiation_wavelength 0.71073
_diffrn_reflns_av_R_equivalents 0.0309
_diffrn_reflns_limit_h_max 7
_diffrn_reflns_limit_h_min -7
_diffrn_reflns_limit_k_max 10
_diffrn_reflns_limit_k_min -10
_diffrn_reflns_limit_l_max 11
_diffrn_reflns_limit_l_min -10
_diffrn_reflns_number 2675
_diffrn_reflns_theta_full 25.242
_diffrn_reflns_theta_max 25.999
_diffrn_reflns_theta_min 2.495
_exptl_absorpt_coefficient_mu 0.546
_exptl_absorpt_correction_T_max 1
_exptl_absorpt_correction_T_min 0.77539
_exptl_absorpt_correction_type multi-scan
_exptl_absorpt_process_details
;
        CrysAlisPro, Agilent Technologies,
        Version 1.171.35.15 (release 03-08-2011 CrysAlis171 .NET)
        Empirical absorption correction using spherical harmonics,
 implemented in SCALE3 ABSPACK scaling algorithm.
;
_exptl_crystal_colour colourless
_exptl_crystal_density_diffrn 1.46
_exptl_crystal_density_method 'not measured'
_exptl_crystal_description prism
_exptl_crystal_F_000 216
_exptl_crystal_size_max 0.56
_exptl_crystal_size_mid 0.41
_exptl_crystal_size_min 0.33
_refine_diff_density_max 0.566
_refine_diff_density_min -0.515
_refine_ls_extinction_method none
_refine_ls_goodness_of_fit_ref 1.058
_refine_ls_hydrogen_treatment mixed
_refine_ls_matrix_type full
_refine_ls_number_parameters 124
_refine_ls_number_reflns 1786
_refine_ls_number_restraints 6
_refine_ls_restrained_S_all 1.056
_refine_ls_R_factor_all 0.0725
_refine_ls_R_factor_gt 0.0529
_refine_ls_shift/su_max 0
_refine_ls_shift/su_mean 0
_refine_ls_structure_factor_coef Fsqd
_refine_ls_weighting_details 'w=1/[\s^2^(Fo^2^)+(0.0448P)^2^+1.0795P] where P=(Fo^2^+2Fc^2^)/3'
_refine_ls_weighting_scheme calc
_refine_ls_wR_factor_gt 0.114
_refine_ls_wR_factor_ref 0.1335
_reflns_number_gt 1416
_reflns_number_total 1786
_reflns_threshold_expression 'I > 2\s(I)'
_cod_data_source_file eb5057sup1.cif
_cod_data_source_block Comp_3
_cod_database_code 2108120
_shelxl_version_number 2.014

loop_
_symmetry_equiv_pos_as_xyz
'x, y, z'
'-x, -y, -z'

loop_
_atom_site_type_symbol
_atom_site_label
_atom_site_fract_x
_atom_site_fract_y
_atom_site_fract_z
_atom_site_U_iso_or_equiv
_atom_site_adp_type
_atom_site_calc_flag
_atom_site_occupancy
S S1 0.19150(15) 0.58523(11) 0.21277(10) 0.0172(3) Uani d 1
S S2 -0.04846(16) 0.73096(12) 0.28715(11) 0.0212(3) Uani d 1
O O1 0.2464(4) 0.6464(3) 0.0488(3) 0.0226(6) Uani d 1
O O2 0.3934(4) 0.5821(3) 0.2891(3) 0.0200(6) Uani d 1
O O3 0.1141(5) 0.4167(3) 0.2488(3) 0.0263(7) Uani d 1
N N1 0.7111(6) 0.3423(4) 0.4243(4) 0.0192(7) Uani d 1
N N2 0.2882(5) 0.2887(4) 0.0020(4) 0.0184(7) Uani d 1
C C1 0.4968(6) 0.0908(4) 0.4985(4) 0.0193(8) Uani d 1
H H1A 0.3707 0.1515 0.4442 0.023 Uiso calc 1
H H1B 0.4714 0.1007 0.6019 0.023 Uiso calc 1
C C2 0.7139(7) 0.1667(4) 0.4227(4) 0.0225(9) Uani d 1
H H2A 0.8405 0.1035 0.4748 0.027 Uiso calc 1
H H2B 0.7366 0.1602 0.3182 0.027 Uiso calc 1
C C3 0.4747(6) 0.0068(4) 0.0796(4) 0.0180(8) Uani d 1
H H3A 0.6042 0.0501 0.107 0.022 Uiso calc 1
H H3B 0.455 -0.104 0.1479 0.022 Uiso calc 1
C C4 0.2660(6) 0.1176(4) 0.1023(4) 0.0206(8) Uani d 1
H H4A 0.1341 0.0718 0.0805 0.025 Uiso calc 1
H H4B 0.2423 0.121 0.2077 0.025 Uiso calc 1
H H2N 0.430(4) 0.320(4) -0.010(4) 0.012(9) Uiso d 1
H H2Q 0.196(6) 0.354(5) 0.050(4) 0.026(11) Uiso d 1
H H1N 0.598(6) 0.407(5) 0.378(5) 0.034(12) Uiso d 1
H H1M 0.681(9) 0.351(6) 0.519(3) 0.053(16) Uiso d 1
H H2M 0.258(9) 0.304(7) -0.094(4) 0.070(19) Uiso d 1
H H1Q 0.848(5) 0.379(6) 0.384(5) 0.047(15) Uiso d 1

loop_
_atom_site_aniso_label
_atom_site_aniso_U_11
_atom_site_aniso_U_22
_atom_site_aniso_U_33
_atom_site_aniso_U_12
_atom_site_aniso_U_13
_atom_site_aniso_U_23
S1 0.0190(5) 0.0162(5) 0.0176(5) 0.0002(4) -0.0032(4) -0.0063(4)
S2 0.0226(5) 0.0208(5) 0.0223(5) 0.0043(4) -0.0057(4) -0.0099(4)
O1 0.0258(15) 0.0245(15) 0.0159(13) -0.0025(12) -0.0033(11) -0.0020(11)
O2 0.0186(14) 0.0224(14) 0.0202(14) 0.0041(11) -0.0076(11) -0.0075(11)
O3 0.0298(16) 0.0194(15) 0.0318(16) -0.0038(12) 0.0042(12) -0.0130(12)
N1 0.0214(18) 0.0153(17) 0.0221(18) -0.0005(14) -0.0057(14) -0.0057(14)
N2 0.0206(18) 0.0135(16) 0.0204(17) 0.0015(13) -0.0012(14) -0.0049(14)
C1 0.026(2) 0.015(2) 0.0163(18) -0.0001(16) -0.0044(16) -0.0033(15)
C2 0.026(2) 0.016(2) 0.026(2) 0.0004(16) -0.0003(17) -0.0084(17)
C3 0.026(2) 0.0134(18) 0.0147(19) 0.0006(15) -0.0023(15) -0.0040(15)
C4 0.026(2) 0.0150(19) 0.0208(19) -0.0025(16) -0.0004(16) -0.0053(16)

loop_
_atom_type_symbol
_atom_type_description
_atom_type_scat_dispersion_real
_atom_type_scat_dispersion_imag
_atom_type_scat_source
C C 0.0033 0.0016 'International Tables Vol C Tables 4.2.6.8 and 6.1.1.4'
H H 0 0 'International Tables Vol C Tables 4.2.6.8 and 6.1.1.4'
N N 0.0061 0.0033 'International Tables Vol C Tables 4.2.6.8 and 6.1.1.4'
O O 0.0106 0.006 'International Tables Vol C Tables 4.2.6.8 and 6.1.1.4'
S S 0.1246 0.1234 'International Tables Vol C Tables 4.2.6.8 and 6.1.1.4'

loop_
_geom_angle_atom_site_label_1
_geom_angle_atom_site_label_2
_geom_angle_atom_site_label_3
_geom_angle_site_symmetry_1
_geom_angle_site_symmetry_3
_geom_angle
O1 S1 O2 . . 109.55(15)
O1 S1 O3 . . 108.95(16)
O2 S1 O3 . . 109.82(16)
O1 S1 S2 . . 111.03(11)
O2 S1 S2 . . 108.18(11)
O3 S1 S2 . . 109.30(12)
C2 N1 H1N . . 114(3)
C2 N1 H1M . . 110(3)
H1N N1 H1M . . 102(4)
C2 N1 H1Q . . 107(3)
H1N N1 H1Q . . 112(4)
H1M N1 H1Q . . 111(4)
C4 N2 H2N . . 112(2)
C4 N2 H2Q . . 105(3)
H2N N2 H2Q . . 109(3)
C4 N2 H2M . . 116(4)
H2N N2 H2M . . 103(4)
H2Q N2 H2M . . 112(4)
C2 C1 C1 . 2_656 111.5(4)
C2 C1 H1A . . 109.3
C1 C1 H1A 2_656 . 109.3
C2 C1 H1B . . 109.3
C1 C1 H1B 2_656 . 109.3
H1A C1 H1B . . 108
N1 C2 C1 . . 111.6(3)
N1 C2 H2A . . 109.3
C1 C2 H2A . . 109.3
N1 C2 H2B . . 109.3
C1 C2 H2B . . 109.3
H2A C2 H2B . . 108
C3 C3 C4 2_655 . 113.5(4)
C3 C3 H3A 2_655 . 108.9
C4 C3 H3A . . 108.9
C3 C3 H3B 2_655 . 108.9
C4 C3 H3B . . 108.9
H3A C3 H3B . . 107.7
N2 C4 C3 . . 111.1(3)
N2 C4 H4A . . 109.4
C3 C4 H4A . . 109.4
N2 C4 H4B . . 109.4
C3 C4 H4B . . 109.4
H4A C4 H4B . . 108

loop_
_geom_bond_atom_site_label_1
_geom_bond_atom_site_label_2
_geom_bond_site_symmetry_2
_geom_bond_distance
S1 O1 . 1.485(3)
S1 O2 . 1.487(3)
S1 O3 . 1.491(3)
S1 S2 . 2.0021(13)
N1 C2 . 1.500(5)
N1 H1N . 0.91(3)
N1 H1M . 0.91(3)
N1 H1Q . 0.91(3)
N2 C4 . 1.505(5)
N2 H2N . 0.91(2)
N2 H2Q . 0.91(2)
N2 H2M . 0.91(3)
C1 C2 . 1.525(5)
C1 C1 2_656 1.537(7)
C1 H1A . 0.99
C1 H1B . 0.99
C2 H2A . 0.99
C2 H2B . 0.99
C3 C3 2_655 1.522(7)
C3 C4 . 1.529(5)
C3 H3A . 0.99
C3 H3B . 0.99
C4 H4A . 0.99
C4 H4B . 0.99

loop_
_geom_hbond_atom_site_label_D
_geom_hbond_atom_site_label_H
_geom_hbond_atom_site_label_A
_geom_hbond_site_symmetry_A
_geom_hbond_distance_DH
_geom_hbond_distance_HA
_geom_hbond_distance_DA
_geom_hbond_angle_DHA
N1 H1N O2 . 0.91(3) 1.91(3) 2.803(4) 167(4)
N1 H1M O2 2_666 0.91(3) 2.02(3) 2.918(4) 169(5)
N1 H1Q O3 1_655 0.91(3) 1.91(3) 2.787(4) 160(5)
N2 H2N O1 2_665 0.91(2) 1.98(3) 2.880(4) 170(3)
N2 H2Q O3 . 0.91(2) 2.07(3) 2.870(4) 145(3)
N2 H2Q O1 . 0.91(2) 2.54(4) 3.183(4) 128(3)
N2 H2M S2 2_565 0.91(3) 2.44(3) 3.288(3) 155(5)

loop_
_geom_torsion_atom_site_label_1
_geom_torsion_atom_site_label_2
_geom_torsion_atom_site_label_3
_geom_torsion_atom_site_label_4
_geom_torsion_site_symmetry_1
_geom_torsion
C1 C1 C2 N1 2_656 -178.0(4)
C3 C3 C4 N2 2_655 -59.2(5)

_cod_database_fobs_code 2108120
